data_7219062
loop_
_publ_author_name
'Khan, Inayat Ali'
'Badshah, Amin'
'Altaf, Ataf Ali'
'Tahir, Muhammad Nawaz'
'haider, naghma'
'Nadeem, Muhammad'

_publ_section_title
;
 Acid base co--crystal converted into porous carbon material for energy
 storage devices
;
_journal_name_full 'RSC Adv.'
_journal_paper_doi 10.1039/C4RA13482F
_journal_year 2014
_chemical_formula_moiety 'C16 H12 O8, C10 H8 N2'
_chemical_formula_sum 'C26 H20 N2 O8'
_chemical_formula_weight 488.44
_chemical_name_systematic
;
 ?
;
_space_group_IT_number 2
_symmetry_cell_setting triclinic
_symmetry_Int_Tables_number 2
_symmetry_space_group_name_Hall '-P 1'
_symmetry_space_group_name_H-M 'P -1'
_atom_sites_solution_hydrogens mixed
_atom_sites_solution_primary direct
_atom_sites_solution_secondary difmap
_audit_creation_date 2014-03-28T08:22:15-00:00
_audit_creation_method 'WinGX routine CIF_UPDATE'
_audit_update_record
;
2014-05-13 deposited with the CCDC.
2014-12-11 downloaded from the CCDC.
;
_cell_angle_alpha 99.217(4)
_cell_angle_beta 94.411(4)
_cell_angle_gamma 95.138(4)
_cell_formula_units_Z 1
_cell_length_a 4.7699(3)
_cell_length_b 7.0007(5)
_cell_length_c 17.3241(13)
_cell_measurement_temperature 296(2)
_cell_volume 566.28(7)
_computing_structure_refinement 'SHELXL-2014 (Sheldrick, 2014)'
_diffrn_ambient_temperature 296(2)
_diffrn_measured_fraction_theta_full 0.974
_diffrn_measured_fraction_theta_max 0.97
_diffrn_radiation_monochromator graphite
_diffrn_radiation_type MoK\a
_diffrn_radiation_wavelength 0.71073
_diffrn_reflns_av_R_equivalents 0.0371
_diffrn_reflns_av_unetI/netI 0.0518
_diffrn_reflns_Laue_measured_fraction_full 0.974
_diffrn_reflns_Laue_measured_fraction_max 0.97
_diffrn_reflns_limit_h_max 6
_diffrn_reflns_limit_h_min -5
_diffrn_reflns_limit_k_max 8
_diffrn_reflns_limit_k_min -8
_diffrn_reflns_limit_l_max 22
_diffrn_reflns_limit_l_min -22
_diffrn_reflns_number 8814
_diffrn_reflns_point_group_measured_fraction_full 0.974
_diffrn_reflns_point_group_measured_fraction_max 0.97
_diffrn_reflns_theta_full 25.242
_diffrn_reflns_theta_max 27
_diffrn_reflns_theta_min 2.392
_exptl_absorpt_coefficient_mu 0.108
_exptl_absorpt_correction_T_max 0.984
_exptl_absorpt_correction_T_min 0.972
_exptl_absorpt_correction_type multi-scan
_exptl_absorpt_process_details multi-scan
_exptl_crystal_density_diffrn 1.432
_exptl_crystal_density_method 'not measured'
_exptl_crystal_F_000 254
_exptl_crystal_size_max 0.3
_exptl_crystal_size_mid 0.22
_exptl_crystal_size_min 0.15
_refine_diff_density_max 0.184
_refine_diff_density_min -0.183
_refine_diff_density_rms 0.036
_refine_ls_extinction_coef 0.011(4)
_refine_ls_extinction_expression Fc^*^=kFc[1+0.001xFc^2^\l^3^/sin(2\q)]^-1/4^
_refine_ls_extinction_method SHELXL
_refine_ls_goodness_of_fit_ref 0.933
_refine_ls_hydrogen_treatment mixed
_refine_ls_matrix_type full
_refine_ls_number_parameters 170
_refine_ls_number_reflns 2469
_refine_ls_number_restraints 0
_refine_ls_restrained_S_all 0.933
_refine_ls_R_factor_all 0.0968
_refine_ls_R_factor_gt 0.0476
_refine_ls_shift/su_max 0
_refine_ls_shift/su_mean 0
_refine_ls_structure_factor_coef Fsqd
_refine_ls_weighting_details 'w=1/[\s^2^(Fo^2^)+(0.0627P)^2^+0.0351P] where P=(Fo^2^+2Fc^2^)/3'
_refine_ls_weighting_scheme calc
_refine_ls_wR_factor_gt 0.1096
_refine_ls_wR_factor_ref 0.1303
_reflns_number_gt 1348
_reflns_number_total 2469
_reflns_threshold_expression 'I > 2\s(I)'
_cod_data_source_file c4ra13482f2.cif
_cod_data_source_block in3qau_0m
_cod_database_code 7219062

loop_
_symmetry_equiv_pos_as_xyz
'x, y, z'
'-x, -y, -z'

loop_
_atom_site_label
_atom_site_type_symbol
_atom_site_fract_x
_atom_site_fract_y
_atom_site_fract_z
_atom_site_U_iso_or_equiv
_atom_site_adp_type
_atom_site_occupancy
_atom_site_calc_flag
O1 O -0.2306(3) 0.0229(2) 0.07432(9) 0.0821(6) Uani 1 d
O2 O -0.4271(3) 0.2459(2) 0.01680(9) 0.0715(5) Uani 1 d
O3 O 0.5655(3) 0.2125(2) 0.27166(8) 0.0585(4) Uani 1 d
O4 O 0.6685(3) 0.5208(2) 0.32923(9) 0.0729(5) Uani 1 d
N1 N -0.0290(3) 0.1317(3) 0.36859(9) 0.0518(4) Uani 1 d
C1 C -0.2486(4) 0.1983(3) 0.06589(11) 0.0542(5) Uani 1 d
C2 C -0.0514(4) 0.3518(3) 0.11559(11) 0.0491(5) Uani 1 d
C3 C 0.1435(4) 0.3044(3) 0.17139(10) 0.0489(5) Uani 1 d
H3A H 0.1495 0.1751 0.1773 0.059 Uiso 1 calc
C4 C 0.3283(4) 0.4471(3) 0.21808(10) 0.0465(5) Uani 1 d
C5 C 0.3194(4) 0.6394(3) 0.20796(12) 0.0603(6) Uani 1 d
H5 H 0.4429 0.7368 0.2391 0.072 Uiso 1 calc
C6 C 0.1286(5) 0.6867(3) 0.15192(13) 0.0683(7) Uani 1 d
H6 H 0.1254 0.8156 0.1452 0.082 Uiso 1 calc
C7 C -0.0570(5) 0.5442(3) 0.10594(12) 0.0599(6) Uani 1 d
H7 H -0.186 0.5769 0.0684 0.072 Uiso 1 calc
C8 C 0.5379(4) 0.3994(3) 0.27860(11) 0.0501(5) Uani 1 d
C9 C 0.3900(3) 0.0281(3) 0.47189(10) 0.0422(5) Uani 1 d
C10 C 0.3079(4) 0.2145(3) 0.48047(12) 0.0588(6) Uani 1 d
H10 H 0.3911 0.3095 0.5216 0.071 Uiso 1 calc
C11 C 0.1021(4) 0.2587(3) 0.42770(12) 0.0605(6) Uani 1 d
H11 H 0.0529 0.3855 0.4342 0.073 Uiso 1 calc
C12 C 0.0498(4) -0.0460(3) 0.36027(12) 0.0623(6) Uani 1 d
H12 H -0.0395 -0.1382 0.319 0.075 Uiso 1 calc
C13 C 0.2566(4) -0.1027(3) 0.40917(12) 0.0589(6) Uani 1 d
H13 H 0.3061 -0.2293 0.3998 0.071 Uiso 1 calc
H1 H -0.380(5) -0.097(3) 0.0293(12) 0.088 Uiso 1 d
H3 H 0.716(5) 0.193(3) 0.3133(14) 0.088 Uiso 1 d

loop_
_atom_site_aniso_label
_atom_site_aniso_U_11
_atom_site_aniso_U_22
_atom_site_aniso_U_33
_atom_site_aniso_U_23
_atom_site_aniso_U_13
_atom_site_aniso_U_12
O1 0.0960(12) 0.0493(11) 0.0909(12) 0.0099(9) -0.0478(10) 0.0049(9)
O2 0.0750(10) 0.0625(11) 0.0722(10) 0.0148(8) -0.0342(8) 0.0103(8)
O3 0.0603(9) 0.0471(10) 0.0642(9) 0.0083(7) -0.0222(7) 0.0102(7)
O4 0.0812(10) 0.0540(10) 0.0721(10) -0.0037(8) -0.0334(8) 0.0066(8)
N1 0.0468(9) 0.0538(11) 0.0538(10) 0.0105(9) -0.0095(7) 0.0098(8)
C1 0.0566(12) 0.0531(14) 0.0517(12) 0.0096(10) -0.0127(9) 0.0120(10)
C2 0.0519(11) 0.0468(12) 0.0481(11) 0.0083(9) -0.0052(9) 0.0110(9)
C3 0.0526(11) 0.0434(12) 0.0498(11) 0.0084(9) -0.0072(9) 0.0095(9)
C4 0.0471(11) 0.0454(12) 0.0463(11) 0.0069(9) -0.0038(8) 0.0097(9)
C5 0.0662(13) 0.0467(14) 0.0638(14) 0.0063(11) -0.0125(11) 0.0047(10)
C6 0.0864(16) 0.0431(13) 0.0749(15) 0.0155(11) -0.0139(13) 0.0123(11)
C7 0.0679(13) 0.0528(14) 0.0594(13) 0.0142(11) -0.0127(10) 0.0157(11)
C8 0.0511(11) 0.0469(13) 0.0498(12) 0.0049(10) -0.0073(9) 0.0074(9)
C9 0.0377(10) 0.0432(12) 0.0447(11) 0.0078(9) -0.0041(8) 0.0042(8)
C10 0.0650(13) 0.0438(13) 0.0615(13) -0.0008(10) -0.0215(10) 0.0130(10)
C11 0.0649(13) 0.0463(13) 0.0677(14) 0.0051(11) -0.0152(11) 0.0171(10)
C12 0.0623(13) 0.0545(14) 0.0630(14) 0.0019(11) -0.0235(10) 0.0071(11)
C13 0.0629(13) 0.0445(13) 0.0639(13) 0.0014(11) -0.0204(10) 0.0130(10)

loop_
_atom_type_symbol
_atom_type_description
_atom_type_scat_dispersion_real
_atom_type_scat_dispersion_imag
_atom_type_scat_source
C C 0.0033 0.0016 'International Tables Vol C Tables 4.2.6.8 and 6.1.1.4'
H H 0 0 'International Tables Vol C Tables 4.2.6.8 and 6.1.1.4'
N N 0.0061 0.0033 'International Tables Vol C Tables 4.2.6.8 and 6.1.1.4'
O O 0.0106 0.006 'International Tables Vol C Tables 4.2.6.8 and 6.1.1.4'

loop_
_geom_angle_atom_site_label_1
_geom_angle_atom_site_label_2
_geom_angle_atom_site_label_3
_geom_angle
_geom_angle_site_symmetry_3
C1 O1 H1 116.0(10) .
C8 O3 H3 108.5(13) .
C12 N1 C11 116.48(16) .
O2 C1 O1 122.65(19) .
O2 C1 C2 118.99(18) .
O1 C1 C2 118.37(17) .
C7 C2 C3 119.60(18) .
C7 C2 C1 120.05(17) .
C3 C2 C1 120.35(18) .
C4 C3 C2 120.66(18) .
C4 C3 H3A 119.7 .
C2 C3 H3A 119.7 .
C3 C4 C5 119.10(17) .
C3 C4 C8 121.50(18) .
C5 C4 C8 119.40(17) .
C6 C5 C4 120.37(19) .
C6 C5 H5 119.8 .
C4 C5 H5 119.8 .
C7 C6 C5 120.4(2) .
C7 C6 H6 119.8 .
C5 C6 H6 119.8 .
C6 C7 C2 119.87(18) .
C6 C7 H7 120.1 .
C2 C7 H7 120.1 .
O4 C8 O3 123.44(17) .
O4 C8 C4 123.24(18) .
O3 C8 C4 113.32(16) .
C13 C9 C10 116.20(17) .
C13 C9 C9 122.0(2) 2_656
C10 C9 C9 121.8(2) 2_656
C11 C10 C9 119.68(18) .
C11 C10 H10 120.2 .
C9 C10 H10 120.2 .
N1 C11 C10 123.84(19) .
N1 C11 H11 118.1 .
C10 C11 H11 118.1 .
N1 C12 C13 123.79(19) .
N1 C12 H12 118.1 .
C13 C12 H12 118.1 .
C9 C13 C12 119.98(19) .
C9 C13 H13 120 .
C12 C13 H13 120 .

loop_
_geom_bond_atom_site_label_1
_geom_bond_atom_site_label_2
_geom_bond_distance
_geom_bond_site_symmetry_2
O1 C1 1.269(2) .
O1 H1 1.19(2) .
O2 C1 1.261(2) .
O3 C8 1.314(2) .
O3 H3 1.01(3) .
O4 C8 1.209(2) .
N1 C12 1.321(3) .
N1 C11 1.319(2) .
C1 C2 1.476(3) .
C2 C7 1.386(3) .
C2 C3 1.389(2) .
C3 C4 1.380(2) .
C3 H3A 0.93 .
C4 C5 1.389(3) .
C4 C8 1.491(2) .
C5 C6 1.379(3) .
C5 H5 0.93 .
C6 C7 1.375(3) .
C6 H6 0.93 .
C7 H7 0.93 .
C9 C13 1.376(3) .
C9 C10 1.385(3) .
C9 C9 1.498(3) 2_656
C10 C11 1.379(3) .
C10 H10 0.93 .
C11 H11 0.93 .
C12 C13 1.377(3) .
C12 H12 0.93 .
C13 H13 0.93 .

loop_
_geom_torsion_atom_site_label_1
_geom_torsion_atom_site_label_2
_geom_torsion_atom_site_label_3
_geom_torsion_atom_site_label_4
_geom_torsion
_geom_torsion_site_symmetry_1
O2 C1 C2 C7 -2.4(3) .
O1 C1 C2 C7 177.4(2) .
O2 C1 C2 C3 178.59(18) .
O1 C1 C2 C3 -1.6(3) .
C7 C2 C3 C4 1.0(3) .
C1 C2 C3 C4 -179.94(17) .
C2 C3 C4 C5 -0.8(3) .
C2 C3 C4 C8 179.66(17) .
C3 C4 C5 C6 -0.1(3) .
C8 C4 C5 C6 179.52(18) .
C4 C5 C6 C7 0.6(3) .
C5 C6 C7 C2 -0.4(3) .
C3 C2 C7 C6 -0.4(3) .
C1 C2 C7 C6 -179.48(19) .
C3 C4 C8 O4 -166.85(19) .
C5 C4 C8 O4 13.6(3) .
C3 C4 C8 O3 12.8(3) .
C5 C4 C8 O3 -166.75(17) .
C13 C9 C10 C11 0.3(3) .
C9 C9 C10 C11 -179.3(2) 2_656
C12 N1 C11 C10 -1.2(3) .
C9 C10 C11 N1 1.1(3) .
C11 N1 C12 C13 0.0(3) .
C10 C9 C13 C12 -1.4(3) .
C9 C9 C13 C12 178.1(2) 2_656
N1 C12 C13 C9 1.3(4) .
